data_4516094
loop_
_publ_author_name
'Ghosh, Milan'
'Ta, Sabyasachi'
'Banerjee, Mahuya'
'Das, Debasis'

_publ_section_title
;
 Metal-Ion Displacement Approach for Optical Recognition of Thorium:
 Application of a Molybdenum(VI) Complex for Nanomolar Determination and
 Enrichment of Th(IV).
;
_journal_issue 11
_journal_name_full 'ACS omega'
_journal_page_first 16089
_journal_page_last 16098
_journal_paper_doi 10.1021/acsomega.8b01901
_journal_volume 3
_journal_year 2018
_chemical_formula_sum 'C35 H51 Mo2 N6 O10'
_chemical_formula_weight 907.70
_space_group_crystal_system triclinic
_space_group_IT_number 2
_space_group_name_Hall '-P 1'
_space_group_name_H-M_alt 'P -1'
_atom_sites_solution_hydrogens geom
_audit_creation_method SHELXL-2014/7
_cell_angle_alpha 65.757(3)
_cell_angle_beta 76.834(3)
_cell_angle_gamma 81.409(4)
_cell_formula_units_Z 2
_cell_length_a 12.6435(9)
_cell_length_b 12.8892(9)
_cell_length_c 13.5633(9)
_cell_measurement_reflns_used 15000
_cell_measurement_temperature 296(2)
_cell_measurement_theta_max 27.185
_cell_measurement_theta_min 1.657
_cell_volume 1958.5(2)
_computing_structure_refinement 'SHELXL-2014/7 (Sheldrick, 2014)'
_diffrn_ambient_temperature 296(2)
_diffrn_measured_fraction_theta_full 0.999
_diffrn_measured_fraction_theta_max 0.993
_diffrn_measurement_device_type 'Bruker Kappa APEXII CCD'
_diffrn_measurement_method 'omega and phi scans'
_diffrn_radiation_type MoK\a
_diffrn_radiation_wavelength 0.71073
_diffrn_reflns_av_R_equivalents 0.0371
_diffrn_reflns_av_unetI/netI 0.0377
_diffrn_reflns_Laue_measured_fraction_full 0.999
_diffrn_reflns_Laue_measured_fraction_max 0.993
_diffrn_reflns_limit_h_max 14
_diffrn_reflns_limit_h_min -16
_diffrn_reflns_limit_k_max 16
_diffrn_reflns_limit_k_min -16
_diffrn_reflns_limit_l_max 17
_diffrn_reflns_limit_l_min -17
_diffrn_reflns_number 33063
_diffrn_reflns_point_group_measured_fraction_full 0.999
_diffrn_reflns_point_group_measured_fraction_max 0.993
_diffrn_reflns_theta_full 25.242
_diffrn_reflns_theta_max 27.185
_diffrn_reflns_theta_min 1.657
_exptl_absorpt_coefficient_mu 0.688
_exptl_crystal_colour red
_exptl_crystal_density_diffrn 1.539
_exptl_crystal_description prism
_exptl_crystal_F_000 904
_refine_diff_density_max 0.954
_refine_diff_density_min -1.046
_refine_diff_density_rms 0.142
_refine_ls_extinction_method none
_refine_ls_goodness_of_fit_ref 1.094
_refine_ls_hydrogen_treatment constr
_refine_ls_matrix_type full
_refine_ls_number_parameters 487
_refine_ls_number_reflns 8665
_refine_ls_number_restraints 0
_refine_ls_restrained_S_all 1.094
_refine_ls_R_factor_all 0.0646
_refine_ls_R_factor_gt 0.0456
_refine_ls_shift/su_max 0.014
_refine_ls_shift/su_mean 0.001
_refine_ls_structure_factor_coef Fsqd
_refine_ls_weighting_details 'w=1/[\s^2^(Fo^2^)+(0.1000P)^2^+0.8769P] where P=(Fo^2^+2Fc^2^)/3'
_refine_ls_weighting_scheme calc
_refine_ls_wR_factor_gt 0.1398
_refine_ls_wR_factor_ref 0.1619
_reflns_Friedel_coverage 0.000
_reflns_number_gt 6672
_reflns_number_total 8665
_reflns_threshold_expression 'I > 2\s(I)'
_cod_data_source_file ao8b01901_si_003.cif
_cod_data_source_block M2
_cod_original_cell_volume 1958.6(2)
_cod_database_code 4516094
_shelx_shelxl_version_number 2014/7
_shelx_space_group_comment
;
The symmetry employed for this shelxl refinement is uniquely defined
by the following loop, which should always be used as a source of
symmetry information in preference to the above space-group names.
They are only intended as comments.
;

loop_
_space_group_symop_operation_xyz
'x, y, z'
'-x, -y, -z'

loop_
_atom_site_label
_atom_site_type_symbol
_atom_site_fract_x
_atom_site_fract_y
_atom_site_fract_z
_atom_site_U_iso_or_equiv
_atom_site_adp_type
_atom_site_occupancy
_atom_site_site_symmetry_order
_atom_site_calc_flag
_atom_site_refinement_flags_posn
_atom_site_refinement_flags_adp
Mo01 Mo 0.87687(3) 0.55267(3) 0.85305(3) 0.03244(12) Uani 1 1 d . .
Mo02 Mo 0.61343(3) 0.69888(3) 0.85854(3) 0.03816(13) Uani 1 1 d . .
O003 O 0.9359(2) 0.3929(2) 0.8950(2) 0.0408(7) Uani 1 1 d . .
O004 O 0.7637(2) 0.6598(2) 0.8685(2) 0.0384(6) Uani 1 1 d . .
O005 O 0.8992(3) 0.5886(3) 0.7155(2) 0.0452(7) Uani 1 1 d . .
O5 O 0.8326(3) 0.4748(3) 1.0448(2) 0.0460(7) Uani 1 1 d . .
H118 H 0.8541 0.3986 1.0810 0.055 Uiso 1 1 calc R U
O6 O 0.6891(3) 0.7561(3) 0.6685(2) 0.0491(8) Uani 1 1 d . .
H116 H 0.6704 0.7194 0.6290 0.059 Uiso 1 1 calc R U
O008 O 0.4853(3) 0.7025(3) 0.7990(3) 0.0490(8) Uani 1 1 d . .
O009 O 0.7601(3) 0.6164(3) 0.5557(2) 0.0536(8) Uani 1 1 d . .
H009 H 0.8243 0.5976 0.5602 0.080 Uiso 1 1 calc R U
O00A O 0.9838(3) 0.6050(3) 0.8725(3) 0.0492(8) Uani 1 1 d . .
N00B N 0.7270(3) 0.4588(3) 0.8831(3) 0.0359(7) Uani 1 1 d . .
N00C N 0.6412(3) 0.5312(3) 0.8348(3) 0.0349(7) Uani 1 1 d . .
O00D O 0.5572(3) 0.6401(3) 0.9939(3) 0.0573(9) Uani 1 1 d . .
N4 N 0.9504(3) 0.5296(3) 0.4938(3) 0.0436(8) Uani 1 1 d . .
O4 O 0.6091(3) 0.8407(3) 0.8300(3) 0.0577(9) Uani 1 1 d . .
C6 C 0.8325(4) 0.6358(4) 0.3688(4) 0.0421(9) Uani 1 1 d . .
C00H C 0.7493(4) 0.6580(4) 0.4483(3) 0.0426(10) Uani 1 1 d . .
C00I C 0.5068(3) 0.5599(4) 0.7248(3) 0.0396(9) Uani 1 1 d . .
C00J C 0.9317(4) 0.5720(4) 0.3954(4) 0.0436(10) Uani 1 1 d . .
H00J H 0.9844 0.5608 0.3398 0.052 Uiso 1 1 calc R U
C00K C 0.4690(4) 0.5193(4) 0.6584(4) 0.0457(10) Uani 1 1 d . .
H00K H 0.5023 0.4529 0.6510 0.055 Uiso 1 1 calc R U
C00L C 0.3850(4) 0.5741(4) 0.6043(4) 0.0512(11) Uani 1 1 d . .
H00L H 0.3616 0.5449 0.5611 0.061 Uiso 1 1 calc R U
C00M C 0.3344(4) 0.6743(4) 0.6147(4) 0.0483(11) Uani 1 1 d . .
N43 N 0.2485(4) 0.7301(4) 0.5609(4) 0.0628(12) Uani 1 1 d . .
C00O C 0.5941(3) 0.4979(4) 0.7789(3) 0.0376(9) Uani 1 1 d . .
H00O H 0.6191 0.4284 0.7736 0.045 Uiso 1 1 calc R U
C00P C 0.4564(3) 0.6595(4) 0.7347(3) 0.0401(9) Uani 1 1 d . .
C00Q C 0.7076(3) 0.3535(4) 0.9446(3) 0.0390(9) Uani 1 1 d . .
H00Q H 0.6375 0.3311 0.9577 0.047 Uiso 1 1 calc R U
C00R C 0.3718(4) 0.7163(4) 0.6802(4) 0.0488(11) Uani 1 1 d . .
H00R H 0.3393 0.7833 0.6870 0.059 Uiso 1 1 calc R U
C00S C 0.6417(4) 0.7697(5) 0.3102(4) 0.0549(12) Uani 1 1 d . .
C00T C 0.6568(4) 0.7234(5) 0.4203(4) 0.0529(12) Uani 1 1 d . .
H00T H 0.6036 0.7374 0.4741 0.064 Uiso 1 1 calc R U
C00U C 0.7883(3) 0.2705(4) 0.9931(3) 0.0394(9) Uani 1 1 d . .
C00V C 0.8989(3) 0.2931(3) 0.9679(3) 0.0385(9) Uani 1 1 d . .
C00W C 0.8134(4) 0.6818(4) 0.2617(4) 0.0512(11) Uani 1 1 d . .
H00W H 0.8668 0.6691 0.2074 0.061 Uiso 1 1 calc R U
C00X C 0.9735(4) 0.2079(4) 1.0181(4) 0.0491(11) Uani 1 1 d . .
H00X H 1.0465 0.2231 1.0013 0.059 Uiso 1 1 calc R U
N41 N 0.5540(5) 0.8474(5) 0.2772(4) 0.0773(15) Uani 1 1 d . .
C00Z C 0.7220(4) 0.7438(5) 0.2322(4) 0.0568(13) Uani 1 1 d . .
H00Z H 0.7121 0.7696 0.1599 0.068 Uiso 1 1 calc R U
C010 C 0.7582(4) 0.1613(4) 1.0696(4) 0.0506(11) Uani 1 1 d . .
H010 H 0.6853 0.1454 1.0873 0.061 Uiso 1 1 calc R U
C011 C 0.8309(4) 0.0788(4) 1.1184(4) 0.0537(12) Uani 1 1 d . .
H011 H 0.8076 0.0079 1.1687 0.064 Uiso 1 1 calc R U
C013 C 0.1948(5) 0.8347(5) 0.5670(5) 0.0712(16) Uani 1 1 d . .
H01D H 0.1673 0.8799 0.4997 0.085 Uiso 1 1 calc R U
H01E H 0.2469 0.8784 0.5739 0.085 Uiso 1 1 calc R U
C014 C 0.9417(4) 0.0997(4) 1.0936(4) 0.0577(13) Uani 1 1 d . .
C015 C 0.1988(5) 0.6805(5) 0.5061(6) 0.0762(19) Uani 1 1 d . .
H01F H 0.1213 0.7017 0.5153 0.091 Uiso 1 1 calc R U
H01G H 0.2077 0.5982 0.5416 0.091 Uiso 1 1 calc R U
N3 N 1.0167(4) 0.0197(5) 1.1427(6) 0.108(2) Uani 1 1 d . .
C018 C 0.4833(6) 0.8967(7) 0.3510(6) 0.086(2) Uani 1 1 d . .
H01K H 0.4667 0.8366 0.4235 0.103 Uiso 1 1 calc R U
H01L H 0.4154 0.9258 0.3246 0.103 Uiso 1 1 calc R U
C019 C 0.5430(6) 0.9044(6) 0.1606(5) 0.0836(19) Uani 1 1 d . .
H8 H 0.6145 0.9226 0.1156 0.100 Uiso 1 1 calc R U
H01N H 0.4995 0.9756 0.1499 0.100 Uiso 1 1 calc R U
C01A C 0.9887(6) -0.0969(5) 1.2147(6) 0.087(2) Uani 1 1 d . .
H01O H 1.0514 -0.1485 1.2077 0.105 Uiso 1 1 calc R U
H01P H 0.9305 -0.1162 1.1906 0.105 Uiso 1 1 calc R U
C01B C 0.9536(7) -0.1144(6) 1.3325(7) 0.105(3) Uani 1 1 d . .
H01Q H 1.0049 -0.0831 1.3536 0.158 Uiso 1 1 calc R U
H01R H 0.9504 -0.1945 1.3770 0.158 Uiso 1 1 calc R U
H01S H 0.8830 -0.0768 1.3429 0.158 Uiso 1 1 calc R U
C01C C 0.1044(7) 0.8114(8) 0.6614(8) 0.113(3) Uani 1 1 d . .
H01T H 0.0527 0.7686 0.6544 0.170 Uiso 1 1 calc R U
H01U H 0.0695 0.8822 0.6634 0.170 Uiso 1 1 calc R U
H01V H 0.1318 0.7684 0.7282 0.170 Uiso 1 1 calc R U
C01D C 0.4895(8) 0.8312(8) 0.1213(7) 0.112(3) Uani 1 1 d . .
H01W H 0.5291 0.7584 0.1365 0.169 Uiso 1 1 calc R U
H9 H 0.4908 0.8693 0.0436 0.169 Uiso 1 1 calc R U
H3 H 0.4155 0.8205 0.1595 0.169 Uiso 1 1 calc R U
C01E C 0.5302(8) 0.9907(7) 0.3614(7) 0.109(3) Uani 1 1 d . .
H115 H 0.6013 0.9657 0.3796 0.163 Uiso 1 1 calc R U
H2 H 0.4839 1.0108 0.4184 0.163 Uiso 1 1 calc R U
H7 H 0.5357 1.0559 0.2929 0.163 Uiso 1 1 calc R U
C01F C 0.2442(8) 0.7157(8) 0.3863(7) 0.114(3) Uani 1 1 d . .
H4 H 0.2479 0.7971 0.3525 0.171 Uiso 1 1 calc R U
H1 H 0.1981 0.6927 0.3526 0.171 Uiso 1 1 calc R U
H117 H 0.3159 0.6801 0.3766 0.171 Uiso 1 1 calc R U
C5 C 0.7769(5) 0.5328(6) 1.1088(4) 0.0756(18) Uani 1 1 d . .
H5A H 0.7923 0.6118 1.0726 0.113 Uiso 1 1 calc R U
H5B H 0.7996 0.5010 1.1789 0.113 Uiso 1 1 calc R U
H5C H 0.7001 0.5259 1.1196 0.113 Uiso 1 1 calc R U
C8 C 0.7610(6) 0.8435(5) 0.6141(5) 0.0786(18) Uani 1 1 d . .
H8A H 0.7274 0.9117 0.6232 0.118 Uiso 1 1 calc R U
H8B H 0.7788 0.8575 0.5372 0.118 Uiso 1 1 calc R U
H8C H 0.8263 0.8213 0.6446 0.118 Uiso 1 1 calc R U
C2 C 1.1263(8) 0.0490(12) 1.1339(17) 0.323(17) Uani 1 1 d . .
H2A H 1.1043 0.1210 1.1419 0.388 Uiso 1 1 calc R U
H2B H 1.1348 -0.0035 1.2076 0.388 Uiso 1 1 calc R U
C3 C 1.1964(14) 0.0623(13) 1.1092(18) 0.304(16) Uani 1 1 d . .
H3A H 1.2037 0.1343 1.0476 0.455 Uiso 1 1 calc R U
H3B H 1.2335 0.0028 1.0865 0.455 Uiso 1 1 calc R U
H3C H 1.2277 0.0640 1.1666 0.455 Uiso 1 1 calc R U

loop_
_atom_site_aniso_label
_atom_site_aniso_U_11
_atom_site_aniso_U_22
_atom_site_aniso_U_33
_atom_site_aniso_U_23
_atom_site_aniso_U_13
_atom_site_aniso_U_12
Mo01 0.0243(2) 0.0391(2) 0.03433(19) -0.01534(14) -0.00649(13) 0.00144(14)
Mo02 0.0307(2) 0.0463(2) 0.0459(2) -0.02832(17) -0.01090(15) 0.00904(16)
O003 0.0270(15) 0.0433(16) 0.0443(15) -0.0129(13) -0.0040(12) 0.0041(13)
O004 0.0308(15) 0.0448(15) 0.0453(15) -0.0234(13) -0.0094(12) 0.0016(13)
O005 0.0426(18) 0.0499(17) 0.0389(15) -0.0169(13) -0.0072(13) 0.0081(14)
O5 0.0424(18) 0.0583(19) 0.0405(15) -0.0229(14) -0.0109(13) 0.0024(15)
O6 0.053(2) 0.0508(18) 0.0435(16) -0.0188(14) -0.0114(14) 0.0004(16)
O008 0.0353(17) 0.0592(19) 0.071(2) -0.0420(17) -0.0244(15) 0.0158(15)
O009 0.0397(19) 0.078(2) 0.0444(17) -0.0296(16) -0.0110(13) 0.0157(17)
O00A 0.0383(18) 0.0512(18) 0.0584(19) -0.0154(15) -0.0185(14) -0.0069(15)
N00B 0.0252(17) 0.0405(18) 0.0455(18) -0.0206(15) -0.0109(14) 0.0054(14)
N00C 0.0229(17) 0.0396(17) 0.0448(18) -0.0207(15) -0.0083(13) 0.0058(14)
O00D 0.0353(18) 0.089(3) 0.0508(18) -0.0344(18) -0.0068(14) 0.0056(17)
N4 0.033(2) 0.050(2) 0.054(2) -0.0298(18) -0.0088(16) 0.0086(16)
O4 0.057(2) 0.0535(19) 0.082(2) -0.0443(18) -0.0308(18) 0.0179(17)
C6 0.038(2) 0.046(2) 0.048(2) -0.0264(19) -0.0068(18) 0.0013(19)
C00H 0.037(2) 0.051(2) 0.045(2) -0.0244(19) -0.0085(18) 0.003(2)
C00I 0.031(2) 0.045(2) 0.045(2) -0.0196(18) -0.0103(17) 0.0026(18)
C00J 0.036(2) 0.050(2) 0.050(2) -0.029(2) -0.0047(18) 0.006(2)
C00K 0.042(3) 0.043(2) 0.058(3) -0.025(2) -0.016(2) 0.006(2)
C00L 0.048(3) 0.057(3) 0.060(3) -0.027(2) -0.025(2) 0.001(2)
C00M 0.041(3) 0.049(2) 0.057(3) -0.018(2) -0.020(2) 0.000(2)
N43 0.056(3) 0.056(2) 0.087(3) -0.031(2) -0.037(2) 0.010(2)
C00O 0.030(2) 0.037(2) 0.049(2) -0.0230(18) -0.0082(17) 0.0059(17)
C00P 0.032(2) 0.046(2) 0.047(2) -0.0223(19) -0.0095(17) 0.0000(18)
C00Q 0.030(2) 0.041(2) 0.049(2) -0.0210(18) -0.0075(17) 0.0001(18)
C00R 0.039(3) 0.046(2) 0.070(3) -0.030(2) -0.020(2) 0.008(2)
C00S 0.043(3) 0.073(3) 0.054(3) -0.030(2) -0.016(2) 0.009(2)
C00T 0.041(3) 0.073(3) 0.048(2) -0.031(2) -0.011(2) 0.012(2)
C00U 0.032(2) 0.041(2) 0.049(2) -0.0192(18) -0.0126(17) 0.0007(18)
C00V 0.036(2) 0.039(2) 0.039(2) -0.0152(17) -0.0083(17) 0.0061(18)
C00W 0.049(3) 0.061(3) 0.043(2) -0.026(2) -0.004(2) 0.008(2)
C00X 0.029(2) 0.052(3) 0.054(3) -0.012(2) -0.0061(19) 0.005(2)
N41 0.084(4) 0.085(4) 0.070(3) -0.037(3) -0.029(3) 0.020(3)
C00Z 0.059(3) 0.069(3) 0.042(2) -0.023(2) -0.015(2) 0.010(3)
C010 0.041(3) 0.044(2) 0.070(3) -0.021(2) -0.016(2) -0.005(2)
C011 0.052(3) 0.042(2) 0.063(3) -0.013(2) -0.015(2) -0.007(2)
C013 0.058(4) 0.061(3) 0.094(4) -0.021(3) -0.035(3) 0.002(3)
C014 0.044(3) 0.052(3) 0.063(3) -0.011(2) -0.013(2) 0.010(2)
C015 0.067(4) 0.068(4) 0.113(5) -0.038(3) -0.055(4) 0.007(3)
N3 0.047(3) 0.070(3) 0.130(5) 0.033(3) -0.015(3) 0.005(3)
C018 0.064(4) 0.108(6) 0.086(5) -0.041(4) -0.022(3) 0.019(4)
C019 0.095(5) 0.080(4) 0.072(4) -0.025(3) -0.034(4) 0.020(4)
C01A 0.075(5) 0.049(3) 0.098(5) 0.002(3) -0.017(4) 0.020(3)
C01B 0.126(7) 0.058(4) 0.109(6) -0.001(4) -0.027(5) -0.027(4)
C01C 0.082(6) 0.102(6) 0.155(8) -0.069(6) 0.023(5) -0.014(5)
C01D 0.127(7) 0.154(8) 0.088(5) -0.070(5) -0.044(5) 0.000(6)
C01E 0.150(8) 0.091(5) 0.117(6) -0.062(5) -0.077(6) 0.041(5)
C01F 0.131(8) 0.126(7) 0.111(6) -0.058(6) -0.063(6) 0.016(6)
C5 0.079(4) 0.101(5) 0.047(3) -0.037(3) -0.010(3) 0.018(4)
C8 0.090(5) 0.060(3) 0.072(4) -0.019(3) 0.008(3) -0.018(3)
C2 0.046(5) 0.166(12) 0.44(3) 0.200(15) -0.050(10) -0.017(6)
C3 0.210(18) 0.160(12) 0.43(3) 0.120(16) -0.24(2) -0.114(13)

loop_
_atom_type_symbol
_atom_type_description
_atom_type_scat_dispersion_real
_atom_type_scat_dispersion_imag
_atom_type_scat_source
C C 0.0033 0.0016 'International Tables Vol C Tables 4.2.6.8 and 6.1.1.4'
H H 0.0000 0.0000 'International Tables Vol C Tables 4.2.6.8 and 6.1.1.4'
N N 0.0061 0.0033 'International Tables Vol C Tables 4.2.6.8 and 6.1.1.4'
O O 0.0106 0.0060 'International Tables Vol C Tables 4.2.6.8 and 6.1.1.4'
Mo Mo -1.6832 0.6857 'International Tables Vol C Tables 4.2.6.8 and 6.1.1.4'

loop_
_geom_angle_atom_site_label_1
_geom_angle_atom_site_label_2
_geom_angle_atom_site_label_3
_geom_angle
_geom_angle_site_symmetry_3
O005 Mo01 O00A 103.96(16) .
O005 Mo01 O004 100.80(13) .
O00A Mo01 O004 101.28(14) .
O005 Mo01 O003 97.45(13) .
O00A Mo01 O003 97.08(14) .
O004 Mo01 O003 150.04(13) .
O005 Mo01 N00B 93.00(14) .
O00A Mo01 N00B 162.81(14) .
O004 Mo01 N00B 77.84(12) .
O003 Mo01 N00B 77.67(12) .
O005 Mo01 O5 169.83(14) .
O00A Mo01 O5 84.68(13) .
O004 Mo01 O5 82.45(12) .
O003 Mo01 O5 75.87(12) .
N00B Mo01 O5 78.18(11) .
O00D Mo02 O4 104.22(19) .
O00D Mo02 O004 99.44(14) .
O4 Mo02 O004 99.57(15) .
O00D Mo02 O008 97.75(16) .
O4 Mo02 O008 97.21(14) .
O004 Mo02 O008 152.16(12) .
O00D Mo02 N00C 95.07(16) .
O4 Mo02 N00C 160.67(15) .
O004 Mo02 N00C 78.21(12) .
O008 Mo02 N00C 78.60(12) .
O00D Mo02 O6 171.89(16) .
O4 Mo02 O6 83.66(15) .
O004 Mo02 O6 80.84(12) .
O008 Mo02 O6 79.12(13) .
N00C Mo02 O6 77.02(12) .
C00V O003 Mo01 134.2(3) .
Mo01 O004 Mo02 141.53(16) .
C5 O5 Mo01 125.2(3) .
C5 O5 H118 117.4 .
Mo01 O5 H118 117.4 .
C8 O6 Mo02 121.9(3) .
C8 O6 H116 119.1 .
Mo02 O6 H116 119.1 .
C00P O008 Mo02 138.3(3) .
C00H O009 H009 109.5 .
C00Q N00B N00C 117.6(3) .
C00Q N00B Mo01 129.1(3) .
N00C N00B Mo01 113.0(2) .
C00O N00C N00B 117.0(3) .
C00O N00C Mo02 128.9(3) .
N00B N00C Mo02 114.0(2) .
C00J N4 N4 115.0(5) 2_766
C00W C6 C00H 116.2(4) .
C00W C6 C00J 121.4(4) .
C00H C6 C00J 122.4(4) .
O009 C00H C00T 117.7(4) .
O009 C00H C6 120.7(4) .
C00T C00H C6 121.5(4) .
C00P C00I C00K 118.1(4) .
C00P C00I C00O 123.0(4) .
C00K C00I C00O 119.0(4) .
N4 C00J C6 121.9(4) .
N4 C00J H00J 119.1 .
C6 C00J H00J 119.1 .
C00L C00K C00I 122.3(4) .
C00L C00K H00K 118.9 .
C00I C00K H00K 118.9 .
C00K C00L C00M 119.4(4) .
C00K C00L H00L 120.3 .
C00M C00L H00L 120.3 .
N43 C00M C00L 119.9(4) .
N43 C00M C00R 121.2(5) .
C00L C00M C00R 118.9(4) .
C00M N43 C013 122.3(4) .
C00M N43 C015 122.1(5) .
C013 N43 C015 115.3(4) .
N00C C00O C00I 124.6(4) .
N00C C00O H00O 117.7 .
C00I C00O H00O 117.7 .
O008 C00P C00R 117.5(4) .
O008 C00P C00I 121.9(4) .
C00R C00P C00I 120.5(4) .
N00B C00Q C00U 123.2(4) .
N00B C00Q H00Q 118.4 .
C00U C00Q H00Q 118.4 .
C00P C00R C00M 120.8(4) .
C00P C00R H00R 119.6 .
C00M C00R H00R 119.6 .
C00Z C00S N41 120.4(5) .
C00Z C00S C00T 118.2(5) .
N41 C00S C00T 121.2(5) .
C00H C00T C00S 120.2(4) .
C00H C00T H00T 119.9 .
C00S C00T H00T 119.9 .
C00V C00U C010 117.8(4) .
C00V C00U C00Q 122.3(4) .
C010 C00U C00Q 119.8(4) .
O003 C00V C00X 118.2(4) .
O003 C00V C00U 122.5(4) .
C00X C00V C00U 119.3(4) .
C00Z C00W C6 123.6(4) .
C00Z C00W H00W 118.2 .
C6 C00W H00W 118.2 .
C00V C00X C014 121.8(4) .
C00V C00X H00X 119.1 .
C014 C00X H00X 119.1 .
C00S N41 C018 121.6(5) .
C00S N41 C019 121.6(5) .
C018 N41 C019 115.3(5) .
C00W C00Z C00S 120.1(4) .
C00W C00Z H00Z 119.9 .
C00S C00Z H00Z 119.9 .
C011 C010 C00U 122.6(4) .
C011 C010 H010 118.7 .
C00U C010 H010 118.7 .
C010 C011 C014 120.3(5) .
C010 C011 H011 119.9 .
C014 C011 H011 119.9 .
N43 C013 C01C 110.9(6) .
N43 C013 H01D 109.5 .
C01C C013 H01D 109.4 .
N43 C013 H01E 109.5 .
C01C C013 H01E 109.5 .
H01D C013 H01E 108.0 .
N3 C014 C00X 119.9(5) .
N3 C014 C011 121.9(5) .
C00X C014 C011 118.1(4) .
N43 C015 C01F 114.3(6) .
N43 C015 H01F 108.7 .
C01F C015 H01F 108.7 .
N43 C015 H01G 108.7 .
C01F C015 H01G 108.7 .
H01F C015 H01G 107.6 .
C014 N3 C2 121.3(6) .
C014 N3 C01A 121.6(5) .
C2 N3 C01A 116.9(6) .
N41 C018 C01E 114.7(7) .
N41 C018 H01K 108.6 .
C01E C018 H01K 108.6 .
N41 C018 H01L 108.6 .
C01E C018 H01L 108.6 .
H01K C018 H01L 107.6 .
N41 C019 C01D 113.3(6) .
N41 C019 H8 108.9 .
C01D C019 H8 108.9 .
N41 C019 H01N 108.9 .
C01D C019 H01N 108.9 .
H8 C019 H01N 107.7 .
N3 C01A C01B 113.4(7) .
N3 C01A H01O 108.9 .
C01B C01A H01O 108.9 .
N3 C01A H01P 108.9 .
C01B C01A H01P 108.9 .
H01O C01A H01P 107.7 .
C01A C01B H01Q 109.5 .
C01A C01B H01R 109.5 .
H01Q C01B H01R 109.5 .
C01A C01B H01S 109.5 .
H01Q C01B H01S 109.5 .
H01R C01B H01S 109.5 .
C013 C01C H01T 109.5 .
C013 C01C H01U 109.5 .
H01T C01C H01U 109.5 .
C013 C01C H01V 109.5 .
H01T C01C H01V 109.5 .
H01U C01C H01V 109.5 .
C019 C01D H01W 109.5 .
C019 C01D H9 109.5 .
H01W C01D H9 109.5 .
C019 C01D H3 109.5 .
H01W C01D H3 109.5 .
H9 C01D H3 109.5 .
C018 C01E H115 109.5 .
C018 C01E H2 109.5 .
H115 C01E H2 109.5 .
C018 C01E H7 109.5 .
H115 C01E H7 109.5 .
H2 C01E H7 109.5 .
C015 C01F H4 109.5 .
C015 C01F H1 109.5 .
H4 C01F H1 109.5 .
C015 C01F H117 109.5 .
H4 C01F H117 109.5 .
H1 C01F H117 109.5 .
O5 C5 H5A 109.5 .
O5 C5 H5B 109.5 .
H5A C5 H5B 109.5 .
O5 C5 H5C 109.5 .
H5A C5 H5C 109.5 .
H5B C5 H5C 109.5 .
O6 C8 H8A 109.5 .
O6 C8 H8B 109.5 .
H8A C8 H8B 109.5 .
O6 C8 H8C 109.5 .
H8A C8 H8C 109.5 .
H8B C8 H8C 109.5 .
C3 C2 N3 162(4) .
C3 C2 H2A 95.7 .
N3 C2 H2A 95.7 .
C3 C2 H2B 95.7 .
N3 C2 H2B 95.7 .
H2A C2 H2B 103.3 .
C2 C3 H3A 109.5 .
C2 C3 H3B 109.4 .
H3A C3 H3B 109.5 .
C2 C3 H3C 109.5 .
H3A C3 H3C 109.5 .
H3B C3 H3C 109.5 .

loop_
_geom_bond_atom_site_label_1
_geom_bond_atom_site_label_2
_geom_bond_distance
_geom_bond_site_symmetry_2
Mo01 O005 1.693(3) .
Mo01 O00A 1.712(3) .
Mo01 O004 1.874(3) .
Mo01 O003 1.973(3) .
Mo01 N00B 2.270(3) .
Mo01 O5 2.333(3) .
Mo02 O00D 1.695(3) .
Mo02 O4 1.700(3) .
Mo02 O004 1.912(3) .
Mo02 O008 1.955(3) .
Mo02 N00C 2.277(3) .
Mo02 O6 2.373(3) .
O003 C00V 1.332(5) .
O5 C5 1.380(6) .
O5 H118 0.9300 .
O6 C8 1.399(7) .
O6 H116 0.9300 .
O008 C00P 1.343(5) .
O009 C00H 1.361(5) .
O009 H009 0.8200 .
N00B C00Q 1.293(5) .
N00B N00C 1.413(4) .
N00C C00O 1.291(5) .
N4 C00J 1.281(6) .
N4 N4 1.374(7) 2_766
C6 C00W 1.388(6) .
C6 C00H 1.414(6) .
C6 C00J 1.427(6) .
C00H C00T 1.367(6) .
C00I C00P 1.389(6) .
C00I C00K 1.403(6) .
C00I C00O 1.421(5) .
C00J H00J 0.9300 .
C00K C00L 1.368(6) .
C00K H00K 0.9300 .
C00L C00M 1.400(7) .
C00L H00L 0.9300 .
C00M N43 1.388(6) .
C00M C00R 1.404(6) .
N43 C013 1.441(7) .
N43 C015 1.442(7) .
C00O H00O 0.9300 .
C00P C00R 1.381(6) .
C00Q C00U 1.421(6) .
C00Q H00Q 0.9300 .
C00R H00R 0.9300 .
C00S C00Z 1.399(7) .
C00S N41 1.399(7) .
C00S C00T 1.410(6) .
C00T H00T 0.9300 .
C00U C00V 1.407(6) .
C00U C010 1.408(6) .
C00V C00X 1.389(6) .
C00W C00Z 1.344(7) .
C00W H00W 0.9300 .
C00X C014 1.401(7) .
C00X H00X 0.9300 .
N41 C018 1.466(8) .
N41 C019 1.475(7) .
C00Z H00Z 0.9300 .
C010 C011 1.349(6) .
C010 H010 0.9300 .
C011 C014 1.403(7) .
C011 H011 0.9300 .
C013 C01C 1.469(10) .
C013 H01D 0.9700 .
C013 H01E 0.9700 .
C014 N3 1.356(6) .
C015 C01F 1.492(11) .
C015 H01F 0.9700 .
C015 H01G 0.9700 .
N3 C2 1.456(13) .
N3 C01A 1.461(8) .
C018 C01E 1.493(11) .
C018 H01K 0.9700 .
C018 H01L 0.9700 .
C019 C01D 1.550(10) .
C019 H8 0.9700 .
C019 H01N 0.9700 .
C01A C01B 1.487(10) .
C01A H01O 0.9700 .
C01A H01P 0.9700 .
C01B H01Q 0.9600 .
C01B H01R 0.9600 .
C01B H01S 0.9600 .
C01C H01T 0.9600 .
C01C H01U 0.9600 .
C01C H01V 0.9600 .
C01D H01W 0.9600 .
C01D H9 0.9600 .
C01D H3 0.9600 .
C01E H115 0.9600 .
C01E H2 0.9600 .
C01E H7 0.9600 .
C01F H4 0.9600 .
C01F H1 0.9600 .
C01F H117 0.9600 .
C5 H5A 0.9600 .
C5 H5B 0.9600 .
C5 H5C 0.9600 .
C8 H8A 0.9600 .
C8 H8B 0.9600 .
C8 H8C 0.9600 .
C2 C3 0.888(17) .
C2 H2A 0.9700 .
C2 H2B 0.9700 .
C3 H3A 0.9600 .
C3 H3B 0.9600 .
C3 H3C 0.9600 .
